data_7001387
loop_
_publ_author_name
'Cheng, Chih-Jen'
'Tong, Hung-Chun'
'Fong, Yih-Hsuan'
'Wang, Po-Yo'
'Kuo, Yu-Lin'
'Lo, Yih-Hsing'
'Lin, Chia-Her'

_publ_section_title
;
 Reactions of Tp(NH&#xE001;CPh2)(PPh3)Ru--Cl with HC&#xE002;CPh in the
 presence of H2O: insertion/hydration products
;
_journal_issue 23
_journal_name_full 'Dalton Transactions'
_journal_page_first 4435
_journal_page_last 4438
_journal_paper_doi 10.1039/b901074m
_journal_year 2009
_chemical_formula_moiety 'C43 H38 B N6 O P Ru'
_chemical_formula_sum 'C43 H38 B N6 O P Ru'
_chemical_formula_weight 797.64
_chemical_name_systematic
;
?
;
_space_group_IT_number 14
_symmetry_cell_setting monoclinic
_symmetry_space_group_name_Hall '-P 2ybc'
_symmetry_space_group_name_H-M 'P 1 21/c 1'
_atom_sites_solution_hydrogens geom
_atom_sites_solution_primary direct
_atom_sites_solution_secondary difmap
_audit_creation_method SHELXL-97
_cell_angle_alpha 90.00
_cell_angle_beta 99.1730(10)
_cell_angle_gamma 90.00
_cell_formula_units_Z 4
_cell_length_a 12.0445(4)
_cell_length_b 16.2358(5)
_cell_length_c 19.9628(8)
_cell_measurement_reflns_used 34781
_cell_measurement_temperature 200(2)
_cell_measurement_theta_max 25.35
_cell_measurement_theta_min 2.037
_cell_volume 3853.8(2)
_computing_cell_refinement 'HKL Scalepack (Otwinowski & Minor 1997)'
_computing_data_collection 'Collect (Nonius BV, 1997-2000)'
_computing_data_reduction 'HKL Denzo and Scalepack'
_computing_molecular_graphics 'Ortep-3 for Windows (Farrugia, 1997)'
_computing_publication_material 'WinGX publication routines (Farrugia, 1999)'
_computing_structure_refinement 'SHELXL-97 (Sheldrick, 1997)'
_computing_structure_solution 'SHELXS-86 (Sheldrick, 1986)'
_diffrn_ambient_temperature 200(2)
_diffrn_detector_area_resol_mean 9
_diffrn_measured_fraction_theta_full 0.994
_diffrn_measured_fraction_theta_max 0.994
_diffrn_measurement_device_type KappaCCD
_diffrn_measurement_method 'CCD rotation images, thick slices'
_diffrn_radiation_monochromator graphite
_diffrn_radiation_source 'fine-focus sealed tube'
_diffrn_radiation_type MoK\a
_diffrn_radiation_wavelength 0.71073
_diffrn_reflns_av_R_equivalents 0.1462
_diffrn_reflns_av_sigmaI/netI 0.1310
_diffrn_reflns_limit_h_max 14
_diffrn_reflns_limit_h_min -14
_diffrn_reflns_limit_k_max 19
_diffrn_reflns_limit_k_min -18
_diffrn_reflns_limit_l_max 23
_diffrn_reflns_limit_l_min -24
_diffrn_reflns_number 24013
_diffrn_reflns_theta_full 25.35
_diffrn_reflns_theta_max 25.35
_diffrn_reflns_theta_min 2.07
_exptl_absorpt_coefficient_mu 0.490
_exptl_absorpt_correction_T_max 1.0258
_exptl_absorpt_correction_T_min 0.8221
_exptl_absorpt_correction_type multi-scan
_exptl_absorpt_process_details
;
?
;
_exptl_crystal_colour green(dark)
_exptl_crystal_density_diffrn 1.375
_exptl_crystal_density_method 'not measured'
_exptl_crystal_description prism
_exptl_crystal_F_000 1640
_exptl_crystal_size_max 0.2
_exptl_crystal_size_mid 0.18
_exptl_crystal_size_min 0.04
_refine_diff_density_max 0.874
_refine_diff_density_min -2.029
_refine_diff_density_rms 0.376
_refine_ls_extinction_method none
_refine_ls_goodness_of_fit_ref 1.139
_refine_ls_hydrogen_treatment fixed
_refine_ls_matrix_type full
_refine_ls_number_parameters 478
_refine_ls_number_reflns 7009
_refine_ls_number_restraints 0
_refine_ls_restrained_S_all 1.139
_refine_ls_R_factor_all 0.1461
_refine_ls_R_factor_gt 0.0851
_refine_ls_shift/su_max 0.001
_refine_ls_shift/su_mean 0.000
_refine_ls_structure_factor_coef Fsqd
_refine_ls_weighting_details 'calc w=1/[\s^2^(Fo^2^)+(0.1353P)^2^+2.2313P] where P=(Fo^2^+2Fc^2^)/3'
_refine_ls_weighting_scheme calc
_refine_ls_wR_factor_gt 0.2144
_refine_ls_wR_factor_ref 0.2639
_reflns_number_gt 4484
_reflns_number_total 7009
_reflns_threshold_expression >2sigma(I)
_cod_data_source_file b901074m.txt
_cod_data_source_block 8542
_cod_original_sg_symbol_H-M 'P 21/c'
_cod_database_code 7001387

loop_
_symmetry_equiv_pos_as_xyz
'x, y, z'
'-x, y+1/2, -z+1/2'
'-x, -y, -z'
'x, -y-1/2, z-1/2'

loop_
_atom_site_label
_atom_site_type_symbol
_atom_site_fract_x
_atom_site_fract_y
_atom_site_fract_z
_atom_site_U_iso_or_equiv
_atom_site_adp_type
_atom_site_occupancy
_atom_site_symmetry_multiplicity
_atom_site_calc_flag
_atom_site_refinement_flags
_atom_site_disorder_assembly
_atom_site_disorder_group
C1 C 1.0678(7) 0.0723(6) 0.8113(5) 0.038(2) Uani 1 1 d . . .
H1 H 1.0555 0.0269 0.7827 0.045 Uiso 1 1 calc R . .
C2 C 1.1711(9) 0.1003(7) 0.8401(6) 0.056(3) Uani 1 1 d . . .
H2 H 1.2406 0.0786 0.8346 0.067 Uiso 1 1 calc R . .
C3 C 1.1514(8) 0.1669(7) 0.8787(6) 0.052(3) Uani 1 1 d . . .
H3 H 1.2059 0.1991 0.9048 0.063 Uiso 1 1 calc R . .
C4 C 0.7774(8) 0.0909(6) 0.9656(4) 0.038(2) Uani 1 1 d . . .
H4 H 0.7245 0.0486 0.9597 0.046 Uiso 1 1 calc R . .
C5 C 0.8216(9) 0.1255(6) 1.0291(5) 0.044(2) Uani 1 1 d . . .
H5 H 0.8048 0.1112 1.0715 0.053 Uiso 1 1 calc R . .
C6 C 0.8946(9) 0.1849(6) 1.0144(5) 0.045(3) Uani 1 1 d . . .
H6 H 0.9378 0.2189 1.0459 0.054 Uiso 1 1 calc R . .
C7 C 0.7648(8) 0.3066(6) 0.7645(5) 0.037(2) Uani 1 1 d . . .
H7 H 0.7086 0.2974 0.7275 0.045 Uiso 1 1 calc R . .
C8 C 0.8093(8) 0.3827(6) 0.7836(5) 0.045(2) Uani 1 1 d . . .
H8 H 0.7877 0.4331 0.7635 0.054 Uiso 1 1 calc R . .
C9 C 0.8902(9) 0.3695(5) 0.8374(5) 0.044(2) Uani 1 1 d . . .
H9 H 0.9361 0.4096 0.8608 0.052 Uiso 1 1 calc R . .
C10 C 0.5389(8) 0.1947(5) 0.8182(4) 0.033(2) Uani 1 1 d . . .
C11 C 0.5879(8) 0.2455(6) 0.8717(5) 0.043(2) Uani 1 1 d . . .
H11 H 0.6603 0.2342 0.8936 0.051 Uiso 1 1 calc R . .
C12 C 0.5306(9) 0.3119(6) 0.8924(5) 0.048(3) Uani 1 1 d . . .
H12 H 0.5638 0.3436 0.9289 0.058 Uiso 1 1 calc R . .
C13 C 0.4248(9) 0.3316(7) 0.8593(6) 0.053(3) Uani 1 1 d . . .
H13 H 0.3873 0.3775 0.8723 0.063 Uiso 1 1 calc R . .
C14 C 0.3743(8) 0.2812(6) 0.8059(5) 0.048(3) Uani 1 1 d . . .
H14 H 0.3022 0.2931 0.7837 0.058 Uiso 1 1 calc R . .
C15 C 0.4306(7) 0.2154(6) 0.7865(5) 0.041(2) Uani 1 1 d . . .
H15 H 0.3959 0.1828 0.7509 0.049 Uiso 1 1 calc R . .
C16 C 0.5482(8) 0.0899(6) 0.7048(5) 0.036(2) Uani 1 1 d . . .
C17 C 0.5819(9) 0.1411(6) 0.6560(5) 0.043(3) Uani 1 1 d . . .
H17 H 0.6383 0.1798 0.6690 0.052 Uiso 1 1 calc R . .
C18 C 0.5329(10) 0.1357(8) 0.5882(6) 0.060(3) Uani 1 1 d . . .
H18 H 0.5563 0.1703 0.5560 0.072 Uiso 1 1 calc R . .
C19 C 0.4500(10) 0.0788(9) 0.5694(6) 0.067(4) Uani 1 1 d . . .
H19 H 0.4170 0.0748 0.5241 0.081 Uiso 1 1 calc R . .
C20 C 0.4146(10) 0.0272(7) 0.6170(6) 0.064(4) Uani 1 1 d . . .
H20 H 0.3592 -0.0119 0.6033 0.077 Uiso 1 1 calc R . .
C21 C 0.4613(9) 0.0334(6) 0.6851(6) 0.052(3) Uani 1 1 d . . .
H21 H 0.4351 0.0003 0.7172 0.063 Uiso 1 1 calc R . .
C22 C 0.5509(7) 0.0220(5) 0.8382(5) 0.034(2) Uani 1 1 d . . .
C23 C 0.4826(8) 0.0385(6) 0.8871(5) 0.042(2) Uani 1 1 d . . .
H23 H 0.4689 0.0925 0.8990 0.051 Uiso 1 1 calc R . .
C24 C 0.4354(9) -0.0272(7) 0.9176(6) 0.058(3) Uani 1 1 d . . .
H24 H 0.3929 -0.0163 0.9516 0.070 Uiso 1 1 calc R . .
C25 C 0.4494(9) -0.1072(7) 0.8992(6) 0.055(3) Uani 1 1 d . . .
H25 H 0.4144 -0.1499 0.9188 0.065 Uiso 1 1 calc R . .
C26 C 0.5168(9) -0.1232(6) 0.8509(6) 0.053(3) Uani 1 1 d . . .
H26 H 0.5283 -0.1775 0.8389 0.063 Uiso 1 1 calc R . .
C27 C 0.5675(8) -0.0610(6) 0.8198(6) 0.046(3) Uani 1 1 d . . .
H27 H 0.6121 -0.0732 0.7871 0.056 Uiso 1 1 calc R . .
C28 C 0.8195(7) 0.0264(5) 0.6893(4) 0.029(2) Uani 1 1 d . . .
C29 C 0.8272(7) 0.0136(5) 0.6175(4) 0.0275(19) Uani 1 1 d . . .
C30 C 0.8319(9) 0.0819(6) 0.5753(5) 0.043(2) Uani 1 1 d . . .
H30 H 0.8276 0.1345 0.5932 0.051 Uiso 1 1 calc R . .
C31 C 0.8427(9) 0.0736(7) 0.5085(5) 0.048(3) Uani 1 1 d . . .
H31 H 0.8463 0.1201 0.4816 0.058 Uiso 1 1 calc R . .
C32 C 0.8484(8) -0.0048(6) 0.4808(5) 0.046(3) Uani 1 1 d . . .
H32 H 0.8563 -0.0110 0.4355 0.055 Uiso 1 1 calc R . .
C33 C 0.8421(8) -0.0741(6) 0.5219(4) 0.039(2) Uani 1 1 d . . .
H33 H 0.8449 -0.1267 0.5039 0.047 Uiso 1 1 calc R . .
C34 C 0.8316(7) -0.0639(5) 0.5887(4) 0.032(2) Uani 1 1 d . . .
H34 H 0.8274 -0.1102 0.6155 0.038 Uiso 1 1 calc R . .
C35 C 0.8239(7) -0.0343(5) 0.7383(4) 0.0285(19) Uani 1 1 d . . .
H35 H 0.8266 -0.0899 0.7276 0.034 Uiso 1 1 calc R . .
C36 C 0.8241(6) -0.0076(5) 0.8048(4) 0.0245(18) Uani 1 1 d . . .
C37 C 0.8519(8) -0.0646(5) 0.8644(5) 0.034(2) Uani 1 1 d . . .
H37A H 0.7926 -0.0589 0.8918 0.041 Uiso 1 1 calc R . .
H37B H 0.9205 -0.0444 0.8916 0.041 Uiso 1 1 calc R . .
C38 C 0.8675(7) -0.1550(5) 0.8535(4) 0.029(2) Uani 1 1 d . . .
C39 C 0.9549(8) -0.1850(5) 0.8228(4) 0.035(2) Uani 1 1 d . . .
H39 H 1.0046 -0.1479 0.8080 0.042 Uiso 1 1 calc R . .
C40 C 0.9700(10) -0.2675(7) 0.8138(5) 0.053(3) Uani 1 1 d . . .
H40 H 1.0293 -0.2857 0.7930 0.064 Uiso 1 1 calc R . .
C41 C 0.8974(11) -0.3241(6) 0.8354(6) 0.058(3) Uani 1 1 d . . .
H41 H 0.9076 -0.3803 0.8294 0.070 Uiso 1 1 calc R . .
C42 C 0.8108(10) -0.2963(6) 0.8656(5) 0.049(3) Uani 1 1 d . . .
H42 H 0.7618 -0.3339 0.8804 0.059 Uiso 1 1 calc R . .
C43 C 0.7949(9) -0.2117(6) 0.8744(5) 0.048(3) Uani 1 1 d . . .
H43 H 0.7347 -0.1936 0.8945 0.057 Uiso 1 1 calc R . .
Ru1 Ru 0.80802(5) 0.11316(4) 0.81143(3) 0.0249(2) Uani 1 1 d . . .
P1 P 0.61562(18) 0.10490(13) 0.79392(11) 0.0281(5) Uani 1 1 d . . .
N1 N 0.9875(5) 0.1186(4) 0.8296(4) 0.0301(16) Uani 1 1 d . . .
N2 N 1.0390(6) 0.1776(4) 0.8723(4) 0.0367(19) Uani 1 1 d . . .
N3 N 0.8207(5) 0.1261(4) 0.9150(4) 0.0275(16) Uani 1 1 d . . .
N4 N 0.8937(6) 0.1859(4) 0.9469(4) 0.0338(18) Uani 1 1 d . . .
N5 N 0.8131(6) 0.2475(4) 0.8060(3) 0.0295(16) Uani 1 1 d . . .
N6 N 0.8930(6) 0.2884(4) 0.8512(4) 0.0352(18) Uani 1 1 d . . .
B1 B 0.9675(9) 0.2371(6) 0.9062(5) 0.036(3) Uani 1 1 d . . .
H1' H 1.0163 0.2738 0.9369 0.044 Uiso 1 1 calc R . .
O1 O 0.8126(5) 0.1016(3) 0.7102(3) 0.0281(13) Uani 1 1 d . . .

loop_
_atom_site_aniso_label
_atom_site_aniso_U_11
_atom_site_aniso_U_22
_atom_site_aniso_U_33
_atom_site_aniso_U_23
_atom_site_aniso_U_13
_atom_site_aniso_U_12
C1 0.025(5) 0.041(5) 0.048(6) 0.008(4) 0.008(4) 0.004(4)
C2 0.025(5) 0.064(7) 0.078(8) -0.005(6) 0.005(5) 0.008(5)
C3 0.026(5) 0.056(6) 0.069(8) -0.001(6) -0.009(5) -0.009(5)
C4 0.034(5) 0.052(6) 0.028(5) -0.001(4) 0.006(4) 0.001(4)
C5 0.047(6) 0.060(6) 0.026(5) 0.003(4) 0.004(4) 0.000(5)
C6 0.048(6) 0.056(6) 0.029(5) -0.009(4) -0.002(5) 0.007(5)
C7 0.040(5) 0.044(5) 0.029(5) 0.002(4) 0.009(4) 0.004(4)
C8 0.045(6) 0.039(5) 0.050(6) 0.000(4) 0.004(5) 0.012(5)
C9 0.054(7) 0.033(5) 0.049(6) -0.007(4) 0.023(5) -0.008(4)
C10 0.036(5) 0.038(5) 0.026(5) 0.000(4) 0.007(4) -0.009(4)
C11 0.038(6) 0.052(6) 0.040(6) 0.002(4) 0.014(5) -0.002(5)
C12 0.054(7) 0.051(6) 0.042(6) -0.015(5) 0.015(5) 0.011(5)
C13 0.054(7) 0.050(6) 0.058(7) 0.000(5) 0.018(6) 0.022(5)
C14 0.028(5) 0.054(6) 0.061(7) 0.008(5) 0.005(5) 0.011(5)
C15 0.026(5) 0.045(5) 0.049(6) 0.000(4) 0.002(4) 0.007(4)
C16 0.033(5) 0.043(5) 0.032(5) -0.008(4) 0.003(4) 0.015(4)
C17 0.046(6) 0.049(6) 0.030(5) -0.003(4) -0.005(5) 0.006(5)
C18 0.057(7) 0.081(8) 0.041(6) -0.004(6) 0.006(6) 0.025(6)
C19 0.054(8) 0.092(9) 0.046(7) -0.022(7) -0.020(6) 0.019(7)
C20 0.055(7) 0.065(7) 0.059(8) -0.020(6) -0.032(6) 0.006(6)
C21 0.046(6) 0.042(6) 0.059(7) -0.008(5) -0.020(6) 0.003(5)
C22 0.017(4) 0.041(5) 0.042(5) 0.005(4) -0.005(4) -0.007(4)
C23 0.038(6) 0.045(6) 0.045(6) 0.005(4) 0.012(5) -0.008(5)
C24 0.046(7) 0.075(8) 0.056(7) 0.009(6) 0.018(5) -0.016(6)
C25 0.045(6) 0.055(7) 0.064(8) 0.010(6) 0.012(6) -0.008(5)
C26 0.037(6) 0.043(6) 0.078(8) 0.007(5) 0.010(6) -0.003(5)
C27 0.038(6) 0.036(5) 0.068(7) -0.003(5) 0.017(5) -0.002(4)
C28 0.019(4) 0.032(5) 0.035(5) -0.002(4) -0.001(4) -0.002(3)
C29 0.023(4) 0.036(5) 0.023(4) 0.002(3) 0.003(4) -0.001(4)
C30 0.052(6) 0.034(5) 0.043(6) -0.008(4) 0.015(5) -0.012(5)
C31 0.062(7) 0.055(6) 0.030(5) 0.007(5) 0.014(5) -0.014(5)
C32 0.041(6) 0.066(7) 0.028(5) 0.002(5) -0.002(4) -0.003(5)
C33 0.047(6) 0.036(5) 0.031(5) -0.010(4) -0.005(4) 0.003(4)
C34 0.022(4) 0.040(5) 0.033(5) 0.000(4) 0.005(4) -0.005(4)
C35 0.023(4) 0.032(5) 0.030(5) -0.003(4) 0.003(4) -0.003(3)
C36 0.009(4) 0.034(4) 0.029(5) 0.005(3) 0.001(3) -0.003(3)
C37 0.031(5) 0.031(5) 0.044(6) -0.001(4) 0.014(4) 0.003(4)
C38 0.035(5) 0.030(4) 0.021(4) 0.007(3) 0.002(4) 0.004(4)
C39 0.041(6) 0.038(5) 0.027(5) 0.004(4) 0.012(4) 0.005(4)
C40 0.069(8) 0.062(7) 0.029(5) 0.003(5) 0.010(5) 0.021(6)
C41 0.090(9) 0.029(5) 0.055(7) -0.001(5) 0.008(7) 0.004(6)
C42 0.054(7) 0.041(6) 0.047(6) 0.016(5) -0.008(5) -0.008(5)
C43 0.052(7) 0.054(6) 0.036(6) 0.017(5) 0.006(5) 0.010(5)
Ru1 0.0204(4) 0.0283(4) 0.0258(4) 0.0000(3) 0.0030(3) -0.0005(3)
P1 0.0224(11) 0.0326(12) 0.0290(12) 0.0003(9) 0.0035(9) 0.0005(9)
N1 0.017(3) 0.036(4) 0.038(4) 0.003(3) 0.005(3) -0.003(3)
N2 0.026(4) 0.036(4) 0.048(5) 0.000(3) 0.002(4) -0.005(3)
N3 0.011(3) 0.031(4) 0.040(4) 0.001(3) 0.002(3) -0.004(3)
N4 0.033(4) 0.033(4) 0.033(4) -0.005(3) -0.001(3) -0.003(3)
N5 0.024(4) 0.037(4) 0.029(4) 0.002(3) 0.009(3) 0.001(3)
N6 0.035(4) 0.035(4) 0.035(4) -0.001(3) 0.001(3) -0.006(3)
B1 0.034(6) 0.036(5) 0.034(6) -0.004(4) -0.009(5) -0.007(5)
O1 0.019(3) 0.026(3) 0.038(3) 0.003(2) 0.000(2) 0.000(2)

loop_
_atom_type_symbol
_atom_type_description
_atom_type_scat_dispersion_real
_atom_type_scat_dispersion_imag
_atom_type_scat_source
C C 0.0033 0.0016 'International Tables Vol C Tables 4.2.6.8 and 6.1.1.4'
H H 0.0000 0.0000 'International Tables Vol C Tables 4.2.6.8 and 6.1.1.4'
Ru Ru -1.2594 0.8363 'International Tables Vol C Tables 4.2.6.8 and 6.1.1.4'
P P 0.1023 0.0942 'International Tables Vol C Tables 4.2.6.8 and 6.1.1.4'
N N 0.0061 0.0033 'International Tables Vol C Tables 4.2.6.8 and 6.1.1.4'
B B 0.0013 0.0007 'International Tables Vol C Tables 4.2.6.8 and 6.1.1.4'
O O 0.0106 0.0060 'International Tables Vol C Tables 4.2.6.8 and 6.1.1.4'

loop_
_geom_angle_atom_site_label_1
_geom_angle_atom_site_label_2
_geom_angle_atom_site_label_3
_geom_angle
_geom_angle_site_symmetry_1
_geom_angle_site_symmetry_3
_geom_angle_publ_flag
N1 C1 C2 110.7(9) . . ?
N1 C1 H1 124.7 . . ?
C2 C1 H1 124.7 . . ?
C1 C2 C3 105.8(9) . . ?
C1 C2 H2 127.1 . . ?
C3 C2 H2 127.1 . . ?
N2 C3 C2 108.0(8) . . ?
N2 C3 H3 126.0 . . ?
C2 C3 H3 126.0 . . ?
N3 C4 C5 111.8(9) . . ?
N3 C4 H4 124.1 . . ?
C5 C4 H4 124.1 . . ?
C6 C5 C4 104.6(9) . . ?
C6 C5 H5 127.7 . . ?
C4 C5 H5 127.7 . . ?
N4 C6 C5 108.7(8) . . ?
N4 C6 H6 125.7 . . ?
C5 C6 H6 125.7 . . ?
N5 C7 C8 111.1(8) . . ?
N5 C7 H7 124.4 . . ?
C8 C7 H7 124.4 . . ?
C9 C8 C7 106.2(8) . . ?
C9 C8 H8 126.9 . . ?
C7 C8 H8 126.9 . . ?
N6 C9 C8 108.1(8) . . ?
N6 C9 H9 126.0 . . ?
C8 C9 H9 126.0 . . ?
C15 C10 C11 116.9(9) . . ?
C15 C10 P1 123.0(7) . . ?
C11 C10 P1 120.1(7) . . ?
C12 C11 C10 121.2(9) . . ?
C12 C11 H11 119.4 . . ?
C10 C11 H11 119.4 . . ?
C13 C12 C11 120.5(9) . . ?
C13 C12 H12 119.7 . . ?
C11 C12 H12 119.7 . . ?
C12 C13 C14 119.0(9) . . ?
C12 C13 H13 120.5 . . ?
C14 C13 H13 120.5 . . ?
C15 C14 C13 120.0(9) . . ?
C15 C14 H14 120.0 . . ?
C13 C14 H14 120.0 . . ?
C14 C15 C10 122.3(9) . . ?
C14 C15 H15 118.9 . . ?
C10 C15 H15 118.9 . . ?
C17 C16 C21 118.9(9) . . ?
C17 C16 P1 117.6(7) . . ?
C21 C16 P1 123.4(8) . . ?
C16 C17 C18 121.2(10) . . ?
C16 C17 H17 119.4 . . ?
C18 C17 H17 119.4 . . ?
C19 C18 C17 119.2(12) . . ?
C19 C18 H18 120.4 . . ?
C17 C18 H18 120.4 . . ?
C18 C19 C20 120.8(10) . . ?
C18 C19 H19 119.6 . . ?
C20 C19 H19 119.6 . . ?
C19 C20 C21 120.4(11) . . ?
C19 C20 H20 119.8 . . ?
C21 C20 H20 119.8 . . ?
C20 C21 C16 119.4(11) . . ?
C20 C21 H21 120.3 . . ?
C16 C21 H21 120.3 . . ?
C23 C22 C27 119.1(9) . . ?
C23 C22 P1 122.2(7) . . ?
C27 C22 P1 118.7(8) . . ?
C24 C23 C22 119.0(10) . . ?
C24 C23 H23 120.5 . . ?
C22 C23 H23 120.5 . . ?
C25 C24 C23 122.2(12) . . ?
C25 C24 H24 118.9 . . ?
C23 C24 H24 118.9 . . ?
C24 C25 C26 118.5(11) . . ?
C24 C25 H25 120.7 . . ?
C26 C25 H25 120.7 . . ?
C27 C26 C25 121.9(11) . . ?
C27 C26 H26 119.0 . . ?
C25 C26 H26 119.0 . . ?
C26 C27 C22 119.2(11) . . ?
C26 C27 H27 120.4 . . ?
C22 C27 H27 120.4 . . ?
O1 C28 C35 116.1(8) . . ?
O1 C28 C29 117.7(7) . . ?
C35 C28 C29 126.1(8) . . ?
C34 C29 C30 117.5(8) . . ?
C34 C29 C28 123.1(8) . . ?
C30 C29 C28 119.4(8) . . ?
C31 C30 C29 121.9(9) . . ?
C31 C30 H30 119.1 . . ?
C29 C30 H30 119.1 . . ?
C30 C31 C32 119.7(9) . . ?
C30 C31 H31 120.1 . . ?
C32 C31 H31 120.1 . . ?
C31 C32 C33 119.3(9) . . ?
C31 C32 H32 120.3 . . ?
C33 C32 H32 120.3 . . ?
C34 C33 C32 119.7(9) . . ?
C34 C33 H33 120.1 . . ?
C32 C33 H33 120.1 . . ?
C33 C34 C29 121.9(8) . . ?
C33 C34 H34 119.1 . . ?
C29 C34 H34 119.1 . . ?
C28 C35 C36 116.4(8) . . ?
C28 C35 H35 121.8 . . ?
C36 C35 H35 121.8 . . ?
C35 C36 C37 121.9(8) . . ?
C35 C36 Ru1 112.7(6) . . ?
C37 C36 Ru1 124.8(6) . . ?
C36 C37 C38 120.3(7) . . ?
C36 C37 H37A 107.3 . . ?
C38 C37 H37A 107.3 . . ?
C36 C37 H37B 107.3 . . ?
C38 C37 H37B 107.3 . . ?
H37A C37 H37B 106.9 . . ?
C43 C38 C39 117.5(9) . . ?
C43 C38 C37 120.6(9) . . ?
C39 C38 C37 122.0(8) . . ?
C40 C39 C38 121.9(10) . . ?
C40 C39 H39 119.1 . . ?
C38 C39 H39 119.1 . . ?
C39 C40 C41 120.3(11) . . ?
C39 C40 H40 119.8 . . ?
C41 C40 H40 119.8 . . ?
C42 C41 C40 119.0(10) . . ?
C42 C41 H41 120.5 . . ?
C40 C41 H41 120.5 . . ?
C41 C42 C43 120.7(11) . . ?
C41 C42 H42 119.7 . . ?
C43 C42 H42 119.7 . . ?
C38 C43 C42 120.6(11) . . ?
C38 C43 H43 119.7 . . ?
C42 C43 H43 119.7 . . ?
C36 Ru1 O1 79.9(3) . . ?
C36 Ru1 N3 100.1(3) . . ?
O1 Ru1 N3 174.2(2) . . ?
C36 Ru1 N1 86.8(3) . . ?
O1 Ru1 N1 89.1(3) . . ?
N3 Ru1 N1 85.1(3) . . ?
C36 Ru1 N5 169.4(3) . . ?
O1 Ru1 N5 92.1(2) . . ?
N3 Ru1 N5 87.1(3) . . ?
N1 Ru1 N5 86.1(3) . . ?
C36 Ru1 P1 92.2(2) . . ?
O1 Ru1 P1 91.71(16) . . ?
N3 Ru1 P1 94.04(19) . . ?
N1 Ru1 P1 178.6(2) . . ?
N5 Ru1 P1 94.98(18) . . ?
C10 P1 C22 100.6(4) . . ?
C10 P1 C16 101.3(4) . . ?
C22 P1 C16 102.1(4) . . ?
C10 P1 Ru1 116.9(3) . . ?
C22 P1 Ru1 117.5(3) . . ?
C16 P1 Ru1 115.6(3) . . ?
C1 N1 N2 107.0(7) . . ?
C1 N1 Ru1 134.0(6) . . ?
N2 N1 Ru1 118.8(5) . . ?
C3 N2 N1 108.5(8) . . ?
C3 N2 B1 131.9(8) . . ?
N1 N2 B1 119.4(7) . . ?
C4 N3 N4 104.3(7) . . ?
C4 N3 Ru1 137.7(6) . . ?
N4 N3 Ru1 118.0(5) . . ?
C6 N4 N3 110.6(8) . . ?
C6 N4 B1 128.4(7) . . ?
N3 N4 B1 120.7(7) . . ?
C7 N5 N6 104.4(7) . . ?
C7 N5 Ru1 137.2(6) . . ?
N6 N5 Ru1 118.1(5) . . ?
C9 N6 N5 110.2(7) . . ?
C9 N6 B1 131.7(8) . . ?
N5 N6 B1 118.0(7) . . ?
N2 B1 N4 107.9(7) . . ?
N2 B1 N6 109.3(8) . . ?
N4 B1 N6 110.3(8) . . ?
N2 B1 H1' 109.8 . . ?
N4 B1 H1' 109.8 . . ?
N6 B1 H1' 109.8 . . ?
C28 O1 Ru1 114.7(5) . . ?

loop_
_geom_bond_atom_site_label_1
_geom_bond_atom_site_label_2
_geom_bond_distance
_geom_bond_site_symmetry_2
_geom_bond_publ_flag
C1 N1 1.321(11) . ?
C1 C2 1.363(13) . ?
C1 H1 0.9300 . ?
C2 C3 1.371(15) . ?
C2 H2 0.9300 . ?
C3 N2 1.351(12) . ?
C3 H3 0.9300 . ?
C4 N3 1.337(12) . ?
C4 C5 1.412(12) . ?
C4 H4 0.9300 . ?
C5 C6 1.368(14) . ?
C5 H5 0.9300 . ?
C6 N4 1.347(11) . ?
C6 H6 0.9300 . ?
C7 N5 1.339(11) . ?
C7 C8 1.377(13) . ?
C7 H7 0.9300 . ?
C8 C9 1.346(13) . ?
C8 H8 0.9300 . ?
C9 N6 1.345(11) . ?
C9 H9 0.9300 . ?
C10 C15 1.398(12) . ?
C10 C11 1.402(12) . ?
C10 P1 1.832(9) . ?
C11 C12 1.378(13) . ?
C11 H11 0.9300 . ?
C12 C13 1.376(14) . ?
C12 H12 0.9300 . ?
C13 C14 1.404(14) . ?
C13 H13 0.9300 . ?
C14 C15 1.354(13) . ?
C14 H14 0.9300 . ?
C15 H15 0.9300 . ?
C16 C17 1.389(14) . ?
C16 C21 1.401(13) . ?
C16 P1 1.850(9) . ?
C17 C18 1.392(13) . ?
C17 H17 0.9300 . ?
C18 C19 1.367(17) . ?
C18 H18 0.9300 . ?
C19 C20 1.385(18) . ?
C19 H19 0.9300 . ?
C20 C21 1.389(13) . ?
C20 H20 0.9300 . ?
C21 H21 0.9300 . ?
C22 C23 1.398(13) . ?
C22 C27 1.418(13) . ?
C22 P1 1.850(9) . ?
C23 C24 1.395(14) . ?
C23 H23 0.9300 . ?
C24 C25 1.367(15) . ?
C24 H24 0.9300 . ?
C25 C26 1.381(16) . ?
C25 H25 0.9300 . ?
C26 C27 1.378(14) . ?
C26 H26 0.9300 . ?
C27 H27 0.9300 . ?
C28 O1 1.296(10) . ?
C28 C35 1.385(12) . ?
C28 C29 1.467(11) . ?
C29 C34 1.388(12) . ?
C29 C30 1.399(12) . ?
C30 C31 1.367(13) . ?
C30 H30 0.9300 . ?
C31 C32 1.394(14) . ?
C31 H31 0.9300 . ?
C32 C33 1.402(13) . ?
C32 H32 0.9300 . ?
C33 C34 1.369(12) . ?
C33 H33 0.9300 . ?
C34 H34 0.9300 . ?
C35 C36 1.396(11) . ?
C35 H35 0.9300 . ?
C36 C37 1.503(11) . ?
C36 Ru1 1.977(8) . ?
C37 C38 1.499(11) . ?
C37 H37A 0.9700 . ?
C37 H37B 0.9700 . ?
C38 C43 1.380(13) . ?
C38 C39 1.387(13) . ?
C39 C40 1.368(13) . ?
C39 H39 0.9300 . ?
C40 C41 1.384(16) . ?
C40 H40 0.9300 . ?
C41 C42 1.361(16) . ?
C41 H41 0.9300 . ?
C42 C43 1.402(14) . ?
C42 H42 0.9300 . ?
C43 H43 0.9300 . ?
Ru1 O1 2.040(6) . ?
Ru1 N3 2.059(7) . ?
Ru1 N1 2.136(7) . ?
Ru1 N5 2.185(7) . ?
Ru1 P1 2.292(2) . ?
N1 N2 1.364(9) . ?
N2 B1 1.523(14) . ?
N3 N4 1.394(9) . ?
N4 B1 1.540(14) . ?
N5 N6 1.380(9) . ?
N6 B1 1.547(12) . ?
B1 H1' 0.9800 . ?
